data_4309086
loop_
_publ_author_name
'Anna Berlicka'
'Lechos\/law Latos-Gra\.zy\'nski'
'Tadeusz Lis'

_publ_section_title
;
1H NMR Investigation of High-Spin and Low-Spin
Iron(III)meso-Ethynylporphyrins
;
_journal_name_full 'Inorganic Chemistry'
_journal_page_first 4522
_journal_page_last 4533
_journal_paper_doi 10.1021/ic050158q
_journal_volume 44
_journal_year 2005
_chemical_formula_moiety 'C52 H32 N4, C1.73 H1.27 Cl0.54 F2.20 O1.46, 2(C2 H F3 O2), 2(C2 F3 O2)'
_chemical_formula_sum 'C61.73 H35.27 Cl0.54 F14.2 N4 O9.46'
_chemical_formula_weight 1273.27
_chemical_name_systematic
;
5,10,15,20-tetra(phenylethynyl)porphyrin dication
;
_space_group_IT_number 2
_symmetry_cell_setting triclinic
_symmetry_space_group_name_Hall '-P 1'
_symmetry_space_group_name_H-M 'P -1'
_atom_sites_solution_hydrogens geom
_atom_sites_solution_primary direct
_atom_sites_solution_secondary difmap
_audit_creation_method SHELXL-97
_cell_angle_alpha 95.81(3)
_cell_angle_beta 97.36(3)
_cell_angle_gamma 110.75(3)
_cell_formula_units_Z 2
_cell_length_a 10.454(2)
_cell_length_b 14.450(4)
_cell_length_c 20.164(4)
_cell_measurement_reflns_used 13822
_cell_measurement_temperature 100(2)
_cell_volume 2789.4(13)
_computing_cell_refinement 'CrysAlis RED (Oxford Diffraction, 1995-2003)'
_computing_data_collection 'CrysAlis CCD (Oxford Diffraction, 1995-2003)'
_computing_data_reduction 'CrysAlis RED (Oxford Diffraction, 1995-2003)'
_computing_molecular_graphics 'XP (Bruker, 1997)'
_computing_publication_material 'SHELXL-97 (Sheldrick, 1997)'
_computing_structure_refinement 'SHELXL-97 (Sheldrick, 1997)'
_computing_structure_solution 'SHELXS-97 (Sheldrick, 1990)'
_diffrn_ambient_temperature 100(2)
_diffrn_measured_fraction_theta_full 0.911
_diffrn_measured_fraction_theta_max 0.911
_diffrn_measurement_device_type 'KUMA KM4 CCD \k-geometry diffractometer'
_diffrn_measurement_method \w
_diffrn_radiation_monochromator graphite
_diffrn_radiation_source 'fine-focus sealed tube'
_diffrn_radiation_type MoK\a
_diffrn_radiation_wavelength 0.71073
_diffrn_reflns_av_R_equivalents 0.0668
_diffrn_reflns_av_sigmaI/netI 0.0669
_diffrn_reflns_limit_h_max 13
_diffrn_reflns_limit_h_min -12
_diffrn_reflns_limit_k_max 18
_diffrn_reflns_limit_k_min -19
_diffrn_reflns_limit_l_max 26
_diffrn_reflns_limit_l_min -26
_diffrn_reflns_number 26076
_diffrn_reflns_theta_full 28.41
_diffrn_reflns_theta_max 28.41
_diffrn_reflns_theta_min 3.31
_exptl_absorpt_coefficient_mu 0.159
_exptl_absorpt_correction_type none
_exptl_crystal_colour 'dark green'
_exptl_crystal_density_diffrn 1.516
_exptl_crystal_density_method 'not measured'
_exptl_crystal_description plate
_exptl_crystal_F_000 1293
_exptl_crystal_size_max 0.90
_exptl_crystal_size_mid 0.40
_exptl_crystal_size_min 0.12
_refine_diff_density_max 0.422
_refine_diff_density_min -0.323
_refine_diff_density_rms 0.061
_refine_ls_extinction_method none
_refine_ls_goodness_of_fit_ref 1.085
_refine_ls_hydrogen_treatment mixed
_refine_ls_matrix_type full
_refine_ls_number_parameters 992
_refine_ls_number_reflns 12767
_refine_ls_number_restraints 0
_refine_ls_restrained_S_all 1.085
_refine_ls_R_factor_all 0.0891
_refine_ls_R_factor_gt 0.0577
_refine_ls_shift/su_max 0.006
_refine_ls_shift/su_mean 0.001
_refine_ls_structure_factor_coef Fsqd
_refine_ls_weighting_details 'w=1/[\s^2^(Fo^2^)+(0.0850P)^2^+0.0000P] where P=(Fo^2^+2Fc^2^)/3'
_refine_ls_wR_factor_gt 0.1468
_refine_ls_wR_factor_ref 0.1685
_reflns_number_gt 8746
_reflns_number_total 12767
_reflns_threshold_expression >2sigma(I)
_cod_data_source_file ic050158qsi20050131_110352_1.cif
_cod_data_source_block dication
_cod_original_cell_volume 2789.4(11)
_cod_original_formula_sum 'C61.73 H35.27 Cl0.54 F14.20 N4 O9.46'
_cod_database_code 4309086

loop_
_symmetry_equiv_pos_as_xyz
'x, y, z'
'-x, -y, -z'

loop_
_atom_site_label
_atom_site_type_symbol
_atom_site_fract_x
_atom_site_fract_y
_atom_site_fract_z
_atom_site_U_iso_or_equiv
_atom_site_adp_type
_atom_site_occupancy
_atom_site_symmetry_multiplicity
_atom_site_calc_flag
_atom_site_refinement_flags
_atom_site_disorder_assembly
_atom_site_disorder_group
N21 N 0.50003(17) 0.64964(12) 0.75476(9) 0.0210(4) Uani 1 1 d . . .
H21 H 0.581(3) 0.6480(19) 0.7687(13) 0.035(7) Uiso 1 1 d . . .
N22 N 0.76342(17) 0.82938(13) 0.76412(9) 0.0224(4) Uani 1 1 d . . .
H22 H 0.722(3) 0.788(2) 0.7241(14) 0.039(7) Uiso 1 1 d . . .
N23 N 0.89350(17) 0.69617(13) 0.69980(9) 0.0219(4) Uani 1 1 d . . .
H23 H 0.845(3) 0.681(2) 0.7338(14) 0.042(8) Uiso 1 1 d . . .
N24 N 0.61856(17) 0.52157(14) 0.67508(9) 0.0220(4) Uani 1 1 d . . .
H24 H 0.626(3) 0.581(2) 0.6665(14) 0.045(8) Uiso 1 1 d . . .
C1 C 0.3846(2) 0.56428(15) 0.73153(10) 0.0229(4) Uani 1 1 d . . .
C2 C 0.2667(2) 0.58971(17) 0.73790(11) 0.0267(5) Uani 1 1 d . . .
H2 H 0.180(3) 0.5471(17) 0.7257(11) 0.024(6) Uiso 1 1 d . . .
C3 C 0.3124(2) 0.68776(17) 0.76580(12) 0.0279(5) Uani 1 1 d . . .
H3 H 0.260(3) 0.7282(18) 0.7743(12) 0.035(7) Uiso 1 1 d . . .
C4 C 0.4602(2) 0.72615(15) 0.77717(10) 0.0229(4) Uani 1 1 d . . .
C5 C 0.5499(2) 0.82403(16) 0.80734(11) 0.0241(4) Uani 1 1 d . . .
C6 C 0.6931(2) 0.86840(15) 0.80461(11) 0.0238(4) Uani 1 1 d . . .
C7 C 0.7900(2) 0.95998(17) 0.84385(12) 0.0298(5) Uani 1 1 d . . .
H7 H 0.767(2) 0.9984(17) 0.8764(12) 0.023(6) Uiso 1 1 d . . .
C8 C 0.9164(2) 0.97446(17) 0.82645(12) 0.0300(5) Uani 1 1 d . . .
H8 H 1.002(3) 1.030(2) 0.8438(13) 0.040(7) Uiso 1 1 d . . .
C9 C 0.9007(2) 0.89251(15) 0.77617(11) 0.0244(4) Uani 1 1 d . . .
C10 C 1.0061(2) 0.87791(16) 0.74438(11) 0.0240(4) Uani 1 1 d . . .
C11 C 0.9964(2) 0.78895(15) 0.70445(11) 0.0227(4) Uani 1 1 d . . .
C12 C 1.0897(2) 0.77762(17) 0.66137(11) 0.0260(5) Uani 1 1 d . . .
H12 H 1.165(3) 0.8316(19) 0.6540(12) 0.031(6) Uiso 1 1 d . . .
C13 C 1.0438(2) 0.67940(17) 0.63275(11) 0.0245(4) Uani 1 1 d . . .
H13 H 1.081(3) 0.6526(19) 0.6038(13) 0.036(7) Uiso 1 1 d . . .
C14 C 0.9192(2) 0.62732(15) 0.65684(10) 0.0228(4) Uani 1 1 d . . .
C15 C 0.8393(2) 0.52383(15) 0.64139(10) 0.0225(4) Uani 1 1 d . . .
C16 C 0.7057(2) 0.47539(15) 0.65639(10) 0.0219(4) Uani 1 1 d . . .
C17 C 0.6381(2) 0.37116(16) 0.65709(11) 0.0256(4) Uani 1 1 d . . .
H17 H 0.679(3) 0.3194(19) 0.6489(13) 0.039(7) Uiso 1 1 d . . .
C18 C 0.5140(2) 0.35634(16) 0.67664(11) 0.0254(4) Uani 1 1 d . . .
H18 H 0.451(2) 0.2977(17) 0.6846(11) 0.024(6) Uiso 1 1 d . . .
C19 C 0.5002(2) 0.45095(15) 0.68771(10) 0.0225(4) Uani 1 1 d . . .
C20 C 0.3855(2) 0.46958(15) 0.70794(10) 0.0223(4) Uani 1 1 d . . .
C25 C 0.4901(2) 0.88201(16) 0.84465(11) 0.0275(5) Uani 1 1 d . . .
C26 C 0.4364(2) 0.92621(17) 0.87778(12) 0.0283(5) Uani 1 1 d . . .
C27 C 0.3675(2) 0.97602(17) 0.91700(11) 0.0296(5) Uani 1 1 d . . .
C28 C 0.2324(3) 0.9239(2) 0.92647(14) 0.0417(6) Uani 1 1 d . . .
H28 H 0.183(3) 0.853(2) 0.9063(16) 0.057(9) Uiso 1 1 d . . .
C29 C 0.1654(3) 0.9728(3) 0.96278(16) 0.0553(8) Uani 1 1 d . . .
H29 H 0.071(4) 0.938(3) 0.971(2) 0.090(12) Uiso 1 1 d . . .
C30 C 0.2294(4) 1.0717(3) 0.98956(15) 0.0541(8) Uani 1 1 d . . .
H30 H 0.177(4) 1.110(3) 1.0153(17) 0.074(10) Uiso 1 1 d . . .
C31 C 0.3618(4) 1.1233(2) 0.98106(14) 0.0532(8) Uani 1 1 d . . .
H31 H 0.417(4) 1.190(3) 0.9974(19) 0.084(12) Uiso 1 1 d . . .
C32 C 0.4336(3) 1.07692(19) 0.94543(13) 0.0385(6) Uani 1 1 d . . .
H32 H 0.524(3) 1.1059(18) 0.9375(12) 0.031(6) Uiso 1 1 d . . .
C33 C 1.1337(2) 0.96156(16) 0.75443(11) 0.0264(5) Uani 1 1 d . . .
C34 C 1.2390(2) 1.03454(16) 0.76664(11) 0.0269(5) Uani 1 1 d . . .
C35 C 1.3615(2) 1.12389(16) 0.78724(11) 0.0274(5) Uani 1 1 d . . .
C36 C 1.3487(3) 1.21085(17) 0.81699(12) 0.0320(5) Uani 1 1 d . . .
H36 H 1.262(3) 1.2180(18) 0.8208(12) 0.033(6) Uiso 1 1 d . . .
C37 C 1.4658(3) 1.29476(19) 0.84343(13) 0.0392(6) Uani 1 1 d . . .
H37 H 1.451(3) 1.350(2) 0.8623(16) 0.059(9) Uiso 1 1 d . . .
C38 C 1.5959(3) 1.2921(2) 0.84067(13) 0.0423(6) Uani 1 1 d . . .
H38 H 1.684(3) 1.351(2) 0.8614(15) 0.056(8) Uiso 1 1 d . . .
C39 C 1.6096(3) 1.2073(2) 0.81012(13) 0.0387(6) Uani 1 1 d . . .
H39 H 1.700(3) 1.2007(19) 0.8103(13) 0.043(7) Uiso 1 1 d . . .
C40 C 1.4925(2) 1.12255(19) 0.78275(12) 0.0325(5) Uani 1 1 d . . .
H40 H 1.502(2) 1.0638(19) 0.7652(12) 0.032(7) Uiso 1 1 d . . .
C41 C 0.8995(2) 0.46191(15) 0.60796(11) 0.0236(4) Uani 1 1 d . . .
C42 C 0.9509(2) 0.41083(16) 0.57971(11) 0.0239(4) Uani 1 1 d . . .
C43 C 1.0189(2) 0.35293(16) 0.54747(10) 0.0236(4) Uani 1 1 d . . .
C44 C 1.1506(2) 0.40209(17) 0.53244(11) 0.0268(5) Uani 1 1 d . . .
H44 H 1.193(3) 0.4757(19) 0.5425(12) 0.035(7) Uiso 1 1 d . . .
C45 C 1.2201(2) 0.34803(18) 0.50332(13) 0.0328(5) Uani 1 1 d . . .
H45 H 1.313(2) 0.3828(15) 0.4923(11) 0.018(5) Uiso 1 1 d . . .
C46 C 1.1600(2) 0.24428(18) 0.48920(13) 0.0337(5) Uani 1 1 d . . .
H46 H 1.204(2) 0.2044(17) 0.4658(12) 0.029(6) Uiso 1 1 d . . .
C47 C 1.0294(3) 0.19533(18) 0.50376(12) 0.0329(5) Uani 1 1 d . . .
H47 H 0.985(3) 0.120(2) 0.4950(13) 0.039(7) Uiso 1 1 d . . .
C48 C 0.9579(2) 0.24818(17) 0.53251(11) 0.0286(5) Uani 1 1 d . . .
H48 H 0.867(3) 0.2102(19) 0.5438(13) 0.041(7) Uiso 1 1 d . . .
C49 C 0.2615(2) 0.38520(16) 0.70458(11) 0.0242(4) Uani 1 1 d . . .
C50 C 0.1565(2) 0.31387(16) 0.70109(11) 0.0256(4) Uani 1 1 d . . .
C51 C 0.0331(2) 0.22551(16) 0.69082(11) 0.0257(4) Uani 1 1 d . . .
C52 C 0.0386(2) 0.13331(17) 0.66692(12) 0.0312(5) Uani 1 1 d . . .
H52 H 0.120(3) 0.1269(19) 0.6605(14) 0.041(7) Uiso 1 1 d . . .
C53 C -0.0812(3) 0.04861(19) 0.65150(13) 0.0382(6) Uani 1 1 d . . .
H53 H -0.077(3) -0.016(2) 0.6354(13) 0.036(7) Uiso 1 1 d . . .
C54 C -0.2070(3) 0.0543(2) 0.65971(14) 0.0405(6) Uani 1 1 d . . .
H54 H -0.293(3) -0.009(2) 0.6479(15) 0.059(9) Uiso 1 1 d . . .
C55 C -0.2143(2) 0.1451(2) 0.68344(13) 0.0400(6) Uani 1 1 d . . .
H55 H -0.303(3) 0.1526(18) 0.6884(13) 0.035(7) Uiso 1 1 d . . .
C56 C -0.0942(2) 0.23128(19) 0.69973(12) 0.0304(5) Uani 1 1 d . . .
H56 H -0.101(2) 0.2890(19) 0.7158(12) 0.030(6) Uiso 1 1 d . . .
C1A C 0.5438(2) 0.74097(15) 0.61636(11) 0.0226(4) Uani 1 1 d . . .
C2A C 0.4433(2) 0.68050(16) 0.55103(11) 0.0265(5) Uani 1 1 d . . .
O1A O 0.63298(14) 0.70774(11) 0.63878(7) 0.0246(3) Uani 1 1 d . . .
O2A O 0.52750(16) 0.81705(11) 0.64092(8) 0.0335(4) Uani 1 1 d . . .
F1A F 0.43685(14) 0.58603(10) 0.53998(8) 0.0427(4) Uani 1 1 d . . .
F2A F 0.31487(13) 0.67686(11) 0.55216(8) 0.0455(4) Uani 1 1 d . . .
F3A F 0.48409(16) 0.72137(12) 0.49751(7) 0.0481(4) Uani 1 1 d . . .
C1B C 0.7806(2) 0.59224(16) 0.85123(11) 0.0259(5) Uani 1 1 d . . .
C2B C 0.9222(2) 0.58109(18) 0.85638(12) 0.0318(5) Uani 1 1 d . . .
O1B O 0.75406(14) 0.64035(11) 0.80741(7) 0.0254(3) Uani 1 1 d . . .
O2B O 0.7025(2) 0.5432(2) 0.88839(12) 0.0329(7) Uani 0.896(8) 1 d P . .
O2B0 O 0.7436(17) 0.5937(16) 0.9078(8) 0.017(4) Uiso 0.104(8) 1 d P . .
F1B F 0.96589(15) 0.56241(12) 0.91595(8) 0.0463(4) Uani 1 1 d . . .
F2B F 1.02011(14) 0.66229(12) 0.84359(8) 0.0478(4) Uani 1 1 d . . .
F3B F 0.91217(16) 0.50479(12) 0.80955(8) 0.0519(4) Uani 1 1 d . . .
C1C C 0.4465(3) 0.58493(18) 0.94113(14) 0.0364(6) Uani 1 1 d . . .
C2C C 0.3021(3) 0.5904(2) 0.93675(14) 0.0398(6) Uani 1 1 d . . .
O1C O 0.4698(2) 0.5505(3) 0.88393(11) 0.0379(8) Uani 0.896(8) 1 d P . .
O1C0 O 0.499(2) 0.606(2) 0.9001(11) 0.038(6) Uiso 0.104(8) 1 d P . .
H1C H 0.568(5) 0.557(4) 0.887(2) 0.126(17) Uiso 1 1 d . . .
O2C O 0.5256(2) 0.61510(18) 0.99447(11) 0.0643(6) Uani 1 1 d . . .
F1C F 0.31191(17) 0.68390(12) 0.92961(9) 0.0549(4) Uani 1 1 d . . .
F2C F 0.25009(16) 0.56915(13) 0.99220(8) 0.0535(4) Uani 1 1 d . . .
F3C F 0.21189(15) 0.52935(13) 0.88381(8) 0.0517(4) Uani 1 1 d . . .
C1D C 0.3796(2) 0.95531(17) 0.55859(12) 0.0295(5) Uani 1 1 d . . .
C2D C 0.3356(3) 1.04597(18) 0.55900(13) 0.0364(6) Uani 1 1 d . . .
O1D O 0.41150(18) 0.94150(14) 0.62018(9) 0.0386(4) Uani 1 1 d . . .
H1D H 0.440(4) 0.892(3) 0.6162(19) 0.082(12) Uiso 1 1 d . . .
O2D O 0.37789(18) 0.90660(13) 0.50624(9) 0.0398(4) Uani 1 1 d . . .
F1D F 0.43110(17) 1.12789(10) 0.59676(8) 0.0486(4) Uani 1 1 d . . .
F2D F 0.21881(16) 1.02684(12) 0.58513(10) 0.0581(5) Uani 1 1 d . . .
F3D F 0.31060(18) 1.06603(12) 0.49734(8) 0.0552(4) Uani 1 1 d . . .
C1F C 0.8847(3) 0.7072(2) 1.02469(19) 0.0338(8) Uani 0.732(3) 1 d P A 1
C2F C 1.0206(4) 0.7245(3) 1.0716(2) 0.0416(9) Uani 0.732(3) 1 d P A 1
O1F O 0.7792(3) 0.65422(19) 1.04951(13) 0.0421(7) Uani 0.732(3) 1 d P A 1
H1F H 0.666(7) 0.627(4) 1.023(3) 0.12(2) Uiso 0.732(3) 1 d P A 1
O2F O 0.8850(3) 0.74306(18) 0.97282(13) 0.0435(7) Uani 0.732(3) 1 d P A 1
F1F F 1.0306(2) 0.64394(18) 1.08867(16) 0.0765(10) Uani 0.732(3) 1 d P A 1
F2F F 1.1289(3) 0.7676(3) 1.04282(17) 0.0864(11) Uani 0.732(3) 1 d P A 1
F3F F 1.0349(4) 0.7884(3) 1.12601(18) 0.0955(13) Uani 0.732(3) 1 d P A 1
Cl1 Cl 0.9642(4) 0.7212(3) 1.13786(15) 0.0622(11) Uani 0.268(3) 1 d P A 2
Cl2 Cl 1.0268(7) 0.7751(3) 1.0093(3) 0.106(2) Uani 0.268(3) 1 d P A 2
C57 C 0.9273(18) 0.6823(12) 1.0513(8) 0.072(4) Uiso 0.268(3) 1 d P A 2
H57A H 0.8274 0.6663 1.0347 0.086 Uiso 0.268(3) 1 calc PR A 2
H57B H 0.9467 0.6207 1.0410 0.086 Uiso 0.268(3) 1 calc PR A 2

loop_
_atom_site_aniso_label
_atom_site_aniso_U_11
_atom_site_aniso_U_22
_atom_site_aniso_U_33
_atom_site_aniso_U_23
_atom_site_aniso_U_13
_atom_site_aniso_U_12
N21 0.0157(8) 0.0245(9) 0.0248(9) 0.0044(7) 0.0043(7) 0.0095(7)
N22 0.0169(8) 0.0244(9) 0.0252(9) 0.0034(7) 0.0034(7) 0.0068(7)
N23 0.0145(8) 0.0257(9) 0.0257(9) 0.0043(7) 0.0045(7) 0.0075(7)
N24 0.0169(8) 0.0238(9) 0.0267(9) 0.0041(7) 0.0049(7) 0.0087(7)
C1 0.0172(9) 0.0272(11) 0.0246(11) 0.0054(8) 0.0030(8) 0.0085(8)
C2 0.0154(10) 0.0326(12) 0.0319(12) 0.0054(9) 0.0023(9) 0.0094(9)
C3 0.0205(10) 0.0354(12) 0.0327(12) 0.0066(10) 0.0052(9) 0.0157(9)
C4 0.0195(10) 0.0277(11) 0.0241(11) 0.0060(8) 0.0055(8) 0.0108(8)
C5 0.0244(10) 0.0283(11) 0.0237(11) 0.0078(8) 0.0064(8) 0.0129(9)
C6 0.0220(10) 0.0265(11) 0.0244(11) 0.0059(8) 0.0055(8) 0.0098(8)
C7 0.0319(12) 0.0299(12) 0.0262(12) 0.0019(9) 0.0034(9) 0.0110(10)
C8 0.0268(11) 0.0283(12) 0.0291(12) 0.0007(9) 0.0014(9) 0.0054(9)
C9 0.0224(10) 0.0245(10) 0.0254(11) 0.0044(8) 0.0023(8) 0.0080(8)
C10 0.0183(9) 0.0274(11) 0.0246(11) 0.0065(8) 0.0015(8) 0.0067(8)
C11 0.0170(9) 0.0243(10) 0.0250(11) 0.0053(8) 0.0013(8) 0.0061(8)
C12 0.0183(10) 0.0312(12) 0.0286(12) 0.0089(9) 0.0056(8) 0.0077(9)
C13 0.0186(10) 0.0344(12) 0.0245(11) 0.0084(9) 0.0076(8) 0.0127(9)
C14 0.0181(9) 0.0277(11) 0.0244(11) 0.0064(8) 0.0040(8) 0.0101(8)
C15 0.0183(9) 0.0286(11) 0.0227(10) 0.0048(8) 0.0037(8) 0.0109(8)
C16 0.0182(9) 0.0259(10) 0.0217(10) 0.0009(8) 0.0015(8) 0.0099(8)
C17 0.0236(10) 0.0244(11) 0.0279(11) 0.0013(9) 0.0037(9) 0.0090(9)
C18 0.0223(10) 0.0249(11) 0.0273(11) 0.0019(9) 0.0040(9) 0.0073(9)
C19 0.0172(9) 0.0276(11) 0.0213(10) 0.0044(8) 0.0015(8) 0.0071(8)
C20 0.0173(9) 0.0282(11) 0.0219(10) 0.0058(8) 0.0016(8) 0.0092(8)
C25 0.0253(11) 0.0278(11) 0.0315(12) 0.0075(9) 0.0057(9) 0.0113(9)
C26 0.0258(11) 0.0299(11) 0.0303(12) 0.0048(9) 0.0029(9) 0.0123(9)
C27 0.0368(12) 0.0340(12) 0.0234(11) 0.0037(9) 0.0043(9) 0.0205(10)
C28 0.0327(13) 0.0537(17) 0.0405(15) -0.0004(12) 0.0070(11) 0.0201(12)
C29 0.0452(17) 0.089(3) 0.0469(17) 0.0068(16) 0.0136(14) 0.0423(17)
C30 0.074(2) 0.078(2) 0.0394(16) 0.0195(15) 0.0243(15) 0.056(2)
C31 0.099(3) 0.0413(16) 0.0333(15) 0.0044(12) 0.0136(15) 0.0420(18)
C32 0.0505(16) 0.0346(13) 0.0319(13) 0.0064(10) 0.0099(11) 0.0164(12)
C33 0.0226(10) 0.0286(11) 0.0278(11) 0.0061(9) 0.0043(9) 0.0090(9)
C34 0.0236(11) 0.0296(11) 0.0274(11) 0.0067(9) 0.0039(9) 0.0093(9)
C35 0.0242(10) 0.0291(11) 0.0244(11) 0.0055(9) 0.0024(8) 0.0050(9)
C36 0.0339(12) 0.0329(12) 0.0290(12) 0.0066(10) 0.0032(10) 0.0126(10)
C37 0.0510(16) 0.0287(13) 0.0303(13) 0.0035(10) 0.0052(11) 0.0067(12)
C38 0.0384(14) 0.0374(14) 0.0319(13) 0.0054(11) -0.0005(11) -0.0064(11)
C39 0.0248(12) 0.0460(15) 0.0345(14) 0.0071(11) 0.0017(10) 0.0012(11)
C40 0.0251(11) 0.0357(13) 0.0325(13) 0.0062(10) 0.0030(9) 0.0069(10)
C41 0.0194(10) 0.0270(11) 0.0248(11) 0.0046(8) 0.0042(8) 0.0088(8)
C42 0.0176(9) 0.0279(11) 0.0251(11) 0.0047(8) 0.0033(8) 0.0070(8)
C43 0.0223(10) 0.0283(11) 0.0220(10) 0.0048(8) 0.0041(8) 0.0114(8)
C44 0.0229(10) 0.0281(12) 0.0307(12) 0.0060(9) 0.0064(9) 0.0100(9)
C45 0.0240(11) 0.0389(13) 0.0408(14) 0.0087(11) 0.0102(10) 0.0162(10)
C46 0.0368(13) 0.0381(13) 0.0365(13) 0.0082(10) 0.0119(10) 0.0241(11)
C47 0.0442(14) 0.0278(12) 0.0308(12) 0.0050(10) 0.0074(10) 0.0181(11)
C48 0.0279(11) 0.0320(12) 0.0266(12) 0.0061(9) 0.0074(9) 0.0107(10)
C49 0.0206(10) 0.0273(11) 0.0259(11) 0.0050(8) 0.0034(8) 0.0102(9)
C50 0.0179(10) 0.0307(11) 0.0283(11) 0.0055(9) 0.0023(8) 0.0095(9)
C51 0.0181(10) 0.0287(11) 0.0273(11) 0.0042(9) 0.0011(8) 0.0062(8)
C52 0.0263(11) 0.0316(12) 0.0354(13) 0.0075(10) 0.0019(10) 0.0112(10)
C53 0.0394(14) 0.0290(13) 0.0401(14) 0.0087(11) -0.0021(11) 0.0077(11)
C54 0.0290(12) 0.0352(14) 0.0443(15) 0.0126(11) -0.0007(11) -0.0028(11)
C55 0.0210(11) 0.0506(16) 0.0417(15) 0.0099(12) 0.0049(10) 0.0050(11)
C56 0.0193(10) 0.0345(13) 0.0353(13) 0.0051(10) 0.0059(9) 0.0072(9)
C1A 0.0179(9) 0.0235(10) 0.0269(11) 0.0078(8) 0.0050(8) 0.0068(8)
C2A 0.0211(10) 0.0263(11) 0.0302(12) 0.0017(9) 0.0022(9) 0.0080(9)
O1A 0.0204(7) 0.0289(8) 0.0262(8) 0.0067(6) 0.0039(6) 0.0106(6)
O2A 0.0358(9) 0.0289(8) 0.0361(9) -0.0003(7) -0.0035(7) 0.0172(7)
F1A 0.0303(7) 0.0263(7) 0.0633(10) -0.0078(6) -0.0023(7) 0.0081(6)
F2A 0.0192(6) 0.0512(9) 0.0598(10) -0.0075(7) -0.0038(6) 0.0135(6)
F3A 0.0555(9) 0.0557(10) 0.0266(8) 0.0061(7) 0.0037(7) 0.0142(8)
C1B 0.0249(11) 0.0294(11) 0.0256(11) 0.0043(9) 0.0029(9) 0.0133(9)
C2B 0.0247(11) 0.0387(13) 0.0344(13) 0.0071(10) 0.0028(9) 0.0150(10)
O1B 0.0185(7) 0.0326(8) 0.0269(8) 0.0075(6) 0.0035(6) 0.0111(6)
O2B 0.0325(11) 0.0370(17) 0.0365(12) 0.0157(12) 0.0119(10) 0.0170(12)
F1B 0.0394(8) 0.0677(10) 0.0406(9) 0.0170(7) -0.0018(7) 0.0313(8)
F2B 0.0230(7) 0.0597(10) 0.0623(10) 0.0217(8) 0.0064(7) 0.0143(7)
F3B 0.0451(9) 0.0633(10) 0.0538(10) -0.0096(8) 0.0025(7) 0.0353(8)
C1C 0.0356(13) 0.0288(12) 0.0470(16) 0.0083(11) 0.0052(12) 0.0150(10)
C2C 0.0336(13) 0.0444(15) 0.0471(16) 0.0166(12) 0.0152(12) 0.0160(11)
O1C 0.0304(11) 0.058(2) 0.0314(12) 0.0143(11) 0.0100(9) 0.0200(12)
O2C 0.0486(12) 0.0837(16) 0.0576(14) -0.0229(12) -0.0047(11) 0.0350(11)
F1C 0.0486(9) 0.0540(10) 0.0788(12) 0.0257(9) 0.0193(9) 0.0324(8)
F2C 0.0512(9) 0.0748(11) 0.0455(10) 0.0234(8) 0.0228(8) 0.0281(9)
F3C 0.0297(8) 0.0715(11) 0.0503(10) 0.0106(8) 0.0082(7) 0.0140(7)
C1D 0.0227(11) 0.0307(12) 0.0359(13) 0.0055(10) 0.0073(9) 0.0100(9)
C2D 0.0377(13) 0.0332(13) 0.0394(14) 0.0033(11) 0.0049(11) 0.0160(11)
O1D 0.0411(10) 0.0405(10) 0.0420(11) 0.0060(8) 0.0078(8) 0.0245(8)
O2D 0.0423(10) 0.0365(10) 0.0425(10) 0.0011(8) 0.0077(8) 0.0182(8)
F1D 0.0626(10) 0.0281(8) 0.0515(9) -0.0021(7) 0.0015(8) 0.0176(7)
F2D 0.0465(9) 0.0555(10) 0.0880(13) 0.0080(9) 0.0243(9) 0.0346(8)
F3D 0.0748(11) 0.0541(10) 0.0461(10) 0.0053(8) -0.0051(8) 0.0413(9)
C1F 0.0324(17) 0.0285(17) 0.040(2) -0.0025(15) -0.0024(15) 0.0161(14)
C2F 0.0330(19) 0.038(2) 0.047(2) 0.0071(16) -0.0071(16) 0.0104(16)
O1F 0.0340(13) 0.0519(15) 0.0413(14) 0.0059(12) -0.0014(11) 0.0203(12)
O2F 0.0484(16) 0.0341(13) 0.0414(15) 0.0021(11) -0.0073(12) 0.0139(12)
F1F 0.0450(13) 0.0514(14) 0.126(3) 0.0318(15) -0.0225(15) 0.0169(11)
F2F 0.0348(14) 0.116(2) 0.100(2) 0.053(2) 0.0003(15) 0.0122(15)
F3F 0.087(2) 0.098(3) 0.085(2) -0.045(2) -0.046(2) 0.052(2)
Cl1 0.060(2) 0.079(3) 0.0377(16) -0.0089(15) 0.0058(14) 0.0204(18)
Cl2 0.162(6) 0.065(2) 0.108(4) 0.029(2) 0.084(4) 0.036(3)

loop_
_atom_type_symbol
_atom_type_description
_atom_type_scat_dispersion_real
_atom_type_scat_dispersion_imag
_atom_type_scat_source
C C 0.0033 0.0016 'International Tables Vol C Tables 4.2.6.8 and 6.1.1.4'
H H 0.0000 0.0000 'International Tables Vol C Tables 4.2.6.8 and 6.1.1.4'
N N 0.0061 0.0033 'International Tables Vol C Tables 4.2.6.8 and 6.1.1.4'
O O 0.0106 0.0060 'International Tables Vol C Tables 4.2.6.8 and 6.1.1.4'
F F 0.0171 0.0103 'International Tables Vol C Tables 4.2.6.8 and 6.1.1.4'
Cl Cl 0.1484 0.1585 'International Tables Vol C Tables 4.2.6.8 and 6.1.1.4'

loop_
_geom_angle_atom_site_label_1
_geom_angle_atom_site_label_2
_geom_angle_atom_site_label_3
_geom_angle
_geom_angle_site_symmetry_1
_geom_angle_site_symmetry_3
_geom_angle_publ_flag
C4 N21 C1 109.56(17) . . ?
C4 N21 H21 123.2(17) . . ?
C1 N21 H21 122.4(17) . . ?
C6 N22 C9 108.83(18) . . ?
C6 N22 H22 123.2(16) . . ?
C9 N22 H22 122.1(17) . . ?
C14 N23 C11 109.53(18) . . ?
C14 N23 H23 124.1(17) . . ?
C11 N23 H23 120.5(17) . . ?
C19 N24 C16 109.15(17) . . ?
C19 N24 H24 124.6(18) . . ?
C16 N24 H24 123.1(19) . . ?
N21 C1 C20 125.52(18) . . ?
N21 C1 C2 107.06(18) . . ?
C20 C1 C2 127.39(19) . . ?
C3 C2 C1 108.16(19) . . ?
C3 C2 H2 127.7(15) . . ?
C1 C2 H2 124.1(15) . . ?
C2 C3 C4 107.94(19) . . ?
C2 C3 H3 128.9(15) . . ?
C4 C3 H3 123.0(15) . . ?
N21 C4 C5 126.00(18) . . ?
N21 C4 C3 107.26(18) . . ?
C5 C4 C3 126.72(19) . . ?
C4 C5 C6 125.97(19) . . ?
C4 C5 C25 116.32(19) . . ?
C6 C5 C25 117.70(19) . . ?
N22 C6 C5 125.53(19) . . ?
N22 C6 C7 107.96(18) . . ?
C5 C6 C7 126.5(2) . . ?
C8 C7 C6 107.6(2) . . ?
C8 C7 H7 128.7(15) . . ?
C6 C7 H7 123.7(14) . . ?
C7 C8 C9 108.1(2) . . ?
C7 C8 H8 127.5(16) . . ?
C9 C8 H8 124.4(16) . . ?
N22 C9 C10 125.76(19) . . ?
N22 C9 C8 107.57(19) . . ?
C10 C9 C8 126.7(2) . . ?
C11 C10 C9 126.21(19) . . ?
C11 C10 C33 117.85(19) . . ?
C9 C10 C33 115.94(19) . . ?
N23 C11 C10 125.87(19) . . ?
N23 C11 C12 107.05(18) . . ?
C10 C11 C12 127.08(19) . . ?
C13 C12 C11 108.38(19) . . ?
C13 C12 H12 128.8(15) . . ?
C11 C12 H12 122.7(15) . . ?
C12 C13 C14 107.6(2) . . ?
C12 C13 H13 126.9(17) . . ?
C14 C13 H13 125.5(17) . . ?
N23 C14 C15 125.99(19) . . ?
N23 C14 C13 107.42(18) . . ?
C15 C14 C13 126.6(2) . . ?
C14 C15 C16 126.14(19) . . ?
C14 C15 C41 117.04(18) . . ?
C16 C15 C41 116.82(19) . . ?
N24 C16 C15 125.78(19) . . ?
N24 C16 C17 107.38(18) . . ?
C15 C16 C17 126.82(19) . . ?
C18 C17 C16 108.06(19) . . ?
C18 C17 H17 126.1(15) . . ?
C16 C17 H17 125.6(15) . . ?
C17 C18 C19 108.0(2) . . ?
C17 C18 H18 127.6(14) . . ?
C19 C18 H18 124.3(14) . . ?
N24 C19 C20 125.84(19) . . ?
N24 C19 C18 107.45(18) . . ?
C20 C19 C18 126.71(19) . . ?
C1 C20 C19 125.61(19) . . ?
C1 C20 C49 117.34(18) . . ?
C19 C20 C49 117.04(19) . . ?
C26 C25 C5 176.3(2) . . ?
C25 C26 C27 177.9(2) . . ?
C28 C27 C32 119.2(2) . . ?
C28 C27 C26 120.0(2) . . ?
C32 C27 C26 120.8(2) . . ?
C29 C28 C27 119.7(3) . . ?
C29 C28 H28 119.6(18) . . ?
C27 C28 H28 120.7(18) . . ?
C30 C29 C28 120.9(3) . . ?
C30 C29 H29 117(2) . . ?
C28 C29 H29 122(2) . . ?
C31 C30 C29 119.9(3) . . ?
C31 C30 H30 118.9(19) . . ?
C29 C30 H30 121.2(19) . . ?
C30 C31 C32 121.2(3) . . ?
C30 C31 H31 128(2) . . ?
C32 C31 H31 111(2) . . ?
C31 C32 C27 119.1(3) . . ?
C31 C32 H32 127.1(15) . . ?
C27 C32 H32 113.8(15) . . ?
C34 C33 C10 175.7(2) . . ?
C33 C34 C35 174.7(2) . . ?
C40 C35 C36 119.9(2) . . ?
C40 C35 C34 121.0(2) . . ?
C36 C35 C34 118.9(2) . . ?
C37 C36 C35 120.1(2) . . ?
C37 C36 H36 115.2(15) . . ?
C35 C36 H36 124.7(15) . . ?
C36 C37 C38 119.7(3) . . ?
C36 C37 H37 116(2) . . ?
C38 C37 H37 124(2) . . ?
C39 C38 C37 120.6(2) . . ?
C39 C38 H38 117.6(17) . . ?
C37 C38 H38 121.8(17) . . ?
C38 C39 C40 120.3(2) . . ?
C38 C39 H39 122.9(16) . . ?
C40 C39 H39 116.5(16) . . ?
C39 C40 C35 119.3(2) . . ?
C39 C40 H40 120.1(16) . . ?
C35 C40 H40 120.4(16) . . ?
C42 C41 C15 179.3(2) . . ?
C41 C42 C43 177.3(2) . . ?
C44 C43 C48 119.4(2) . . ?
C44 C43 C42 119.10(19) . . ?
C48 C43 C42 121.50(19) . . ?
C45 C44 C43 120.3(2) . . ?
C45 C44 H44 120.6(15) . . ?
C43 C44 H44 119.1(15) . . ?
C44 C45 C46 120.1(2) . . ?
C44 C45 H45 120.2(12) . . ?
C46 C45 H45 119.6(12) . . ?
C47 C46 C45 119.7(2) . . ?
C47 C46 H46 118.2(14) . . ?
C45 C46 H46 121.8(14) . . ?
C48 C47 C46 120.9(2) . . ?
C48 C47 H47 118.4(15) . . ?
C46 C47 H47 120.6(15) . . ?
C47 C48 C43 119.5(2) . . ?
C47 C48 H48 118.2(15) . . ?
C43 C48 H48 122.2(15) . . ?
C50 C49 C20 179.4(2) . . ?
C49 C50 C51 174.7(2) . . ?
C52 C51 C56 119.6(2) . . ?
C52 C51 C50 119.2(2) . . ?
C56 C51 C50 121.0(2) . . ?
C53 C52 C51 120.1(2) . . ?
C53 C52 H52 118.0(17) . . ?
C51 C52 H52 121.9(17) . . ?
C54 C53 C52 120.4(3) . . ?
C54 C53 H53 119.4(15) . . ?
C52 C53 H53 120.2(15) . . ?
C53 C54 C55 120.2(2) . . ?
C53 C54 H54 119.0(18) . . ?
C55 C54 H54 120.7(17) . . ?
C54 C55 C56 120.2(2) . . ?
C54 C55 H55 122.6(15) . . ?
C56 C55 H55 117.2(15) . . ?
C55 C56 C51 119.5(2) . . ?
C55 C56 H56 118.5(16) . . ?
C51 C56 H56 122.0(16) . . ?
O2A C1A O1A 127.1(2) . . ?
O2A C1A C2A 116.58(18) . . ?
O1A C1A C2A 116.32(18) . . ?
F3A C2A F2A 107.58(18) . . ?
F3A C2A F1A 106.61(18) . . ?
F2A C2A F1A 107.34(17) . . ?
F3A C2A C1A 110.64(17) . . ?
F2A C2A C1A 111.90(18) . . ?
F1A C2A C1A 112.48(17) . . ?
O1B C1B O2B0 124.1(7) . . ?
O1B C1B O2B 128.8(2) . . ?
O2B0 C1B O2B 34.3(9) . . ?
O1B C1B C2B 116.33(19) . . ?
O2B0 C1B C2B 110.8(7) . . ?
O2B C1B C2B 114.51(19) . . ?
F1B C2B F2B 108.05(19) . . ?
F1B C2B F3B 107.7(2) . . ?
F2B C2B F3B 106.6(2) . . ?
F1B C2B C1B 113.3(2) . . ?
F2B C2B C1B 111.86(19) . . ?
F3B C2B C1B 109.05(18) . . ?
O2B0 O2B C1B 72.3(11) . . ?
O2B O2B0 C1B 73.5(13) . . ?
O1C0 C1C O2C 111.2(13) . . ?
O1C0 C1C O1C 36.1(15) . . ?
O2C C1C O1C 127.7(2) . . ?
O1C0 C1C C2C 116.8(10) . . ?
O2C C1C C2C 118.7(2) . . ?
O1C C1C C2C 113.6(2) . . ?
F2C C2C F3C 108.4(2) . . ?
F2C C2C F1C 107.8(2) . . ?
F3C C2C F1C 107.0(2) . . ?
F2C C2C C1C 111.6(2) . . ?
F3C C2C C1C 112.7(2) . . ?
F1C C2C C1C 109.1(2) . . ?
O1C0 O1C C1C 54.9(16) . . ?
O1C0 O1C H1C 85(3) . . ?
C1C O1C H1C 112(3) . . ?
O1C O1C0 C1C 89(2) . . ?
O1C O1C0 H1C 55(3) . . ?
C1C O1C0 H1C 114(3) . . ?
C1C O2C H1F 139(2) . . ?
O2D C1D O1D 128.9(2) . . ?
O2D C1D C2D 121.0(2) . . ?
O1D C1D C2D 110.1(2) . . ?
F3D C2D F1D 108.2(2) . . ?
F3D C2D F2D 107.9(2) . . ?
F1D C2D F2D 107.1(2) . . ?
F3D C2D C1D 111.7(2) . . ?
F1D C2D C1D 112.2(2) . . ?
F2D C2D C1D 109.5(2) . . ?
C1D O1D H1D 105(2) . . ?
O2F C1F O1F 128.4(3) . . ?
O2F C1F C2F 120.8(3) . . ?
O1F C1F C2F 110.7(3) . . ?
F1F C2F F3F 110.0(4) . . ?
F1F C2F F2F 107.0(3) . . ?
F3F C2F F2F 105.3(4) . . ?
F1F C2F C1F 113.7(3) . . ?
F3F C2F C1F 109.4(3) . . ?
F2F C2F C1F 111.1(3) . . ?
C1F O1F H1F 125(3) . . ?
Cl1 C57 Cl2 111.2(9) . . ?
Cl1 C57 H57A 109.4 . . ?
Cl2 C57 H57A 109.4 . . ?
Cl1 C57 H57B 109.4 . . ?
Cl2 C57 H57B 109.4 . . ?
H57A C57 H57B 108.0 . . ?

loop_
_geom_bond_atom_site_label_1
_geom_bond_atom_site_label_2
_geom_bond_distance
_geom_bond_site_symmetry_2
_geom_bond_publ_flag
N21 C4 1.368(3) . ?
N21 C1 1.371(3) . ?
N21 H21 0.86(3) . ?
N22 C6 1.371(3) . ?
N22 C9 1.375(3) . ?
N22 H22 0.91(3) . ?
N23 C14 1.373(3) . ?
N23 C11 1.375(3) . ?
N23 H23 0.90(3) . ?
N24 C19 1.370(3) . ?
N24 C16 1.373(3) . ?
N24 H24 0.87(3) . ?
C1 C20 1.406(3) . ?
C1 C2 1.422(3) . ?
C2 C3 1.357(3) . ?
C2 H2 0.88(2) . ?
C3 C4 1.422(3) . ?
C3 H3 0.95(3) . ?
C4 C5 1.411(3) . ?
C5 C6 1.415(3) . ?
C5 C25 1.423(3) . ?
C6 C7 1.427(3) . ?
C7 C8 1.360(3) . ?
C7 H7 0.93(2) . ?
C8 C9 1.426(3) . ?
C8 H8 0.96(3) . ?
C9 C10 1.410(3) . ?
C10 C11 1.410(3) . ?
C10 C33 1.421(3) . ?
C11 C12 1.426(3) . ?
C12 C13 1.363(3) . ?
C12 H12 0.93(3) . ?
C13 C14 1.429(3) . ?
C13 H13 0.88(3) . ?
C14 C15 1.409(3) . ?
C15 C16 1.411(3) . ?
C15 C41 1.427(3) . ?
C16 C17 1.421(3) . ?
C17 C18 1.356(3) . ?
C17 H17 0.99(3) . ?
C18 C19 1.423(3) . ?
C18 H18 0.91(2) . ?
C19 C20 1.417(3) . ?
C20 C49 1.419(3) . ?
C25 C26 1.197(3) . ?
C26 C27 1.435(3) . ?
C27 C28 1.395(4) . ?
C27 C32 1.395(3) . ?
C28 C29 1.380(4) . ?
C28 H28 0.99(3) . ?
C29 C30 1.362(5) . ?
C29 H29 0.98(4) . ?
C30 C31 1.362(5) . ?
C30 H30 1.05(4) . ?
C31 C32 1.388(4) . ?
C31 H31 0.93(4) . ?
C32 H32 0.93(3) . ?
C33 C34 1.199(3) . ?
C34 C35 1.437(3) . ?
C35 C40 1.391(3) . ?
C35 C36 1.394(3) . ?
C36 C37 1.379(3) . ?
C36 H36 0.96(3) . ?
C37 C38 1.383(4) . ?
C37 H37 0.92(3) . ?
C38 C39 1.376(4) . ?
C38 H38 1.01(3) . ?
C39 C40 1.389(3) . ?
C39 H39 0.98(3) . ?
C40 H40 0.93(3) . ?
C41 C42 1.197(3) . ?
C42 C43 1.435(3) . ?
C43 C44 1.396(3) . ?
C43 C48 1.401(3) . ?
C44 C45 1.379(3) . ?
C44 H44 0.98(3) . ?
C45 C46 1.387(3) . ?
C45 H45 0.98(2) . ?
C46 C47 1.382(3) . ?
C46 H46 0.98(2) . ?
C47 C48 1.380(3) . ?
C47 H47 1.01(3) . ?
C48 H48 0.98(3) . ?
C49 C50 1.198(3) . ?
C50 C51 1.431(3) . ?
C51 C52 1.394(3) . ?
C51 C56 1.395(3) . ?
C52 C53 1.379(3) . ?
C52 H52 0.91(3) . ?
C53 C54 1.376(4) . ?
C53 H53 0.97(3) . ?
C54 C55 1.382(4) . ?
C54 H54 1.01(3) . ?
C55 C56 1.392(3) . ?
C55 H55 0.98(3) . ?
C56 H56 0.90(3) . ?
C1A O2A 1.236(3) . ?
C1A O1A 1.248(2) . ?
C1A C2A 1.537(3) . ?
C2A F3A 1.328(3) . ?
C2A F2A 1.329(2) . ?
C2A F1A 1.337(3) . ?
C1B O1B 1.241(3) . ?
C1B O2B0 1.250(15) . ?
C1B O2B 1.259(3) . ?
C1B C2B 1.537(3) . ?
C2B F1B 1.318(3) . ?
C2B F2B 1.330(3) . ?
C2B F3B 1.342(3) . ?
O2B O2B0 0.74(2) . ?
C1C O1C0 1.06(2) . ?
C1C O2C 1.205(3) . ?
C1C O1C 1.296(4) . ?
C1C C2C 1.531(3) . ?
C2C F2C 1.322(3) . ?
C2C F3C 1.330(3) . ?
C2C F1C 1.342(3) . ?
O1C O1C0 0.76(3) . ?
O1C H1C 0.99(5) . ?
O1C0 H1C 1.20(5) . ?
O2C H1F 1.45(7) . ?
C1D O2D 1.202(3) . ?
C1D O1D 1.298(3) . ?
C1D C2D 1.534(3) . ?
C2D F3D 1.320(3) . ?
C2D F1D 1.328(3) . ?
C2D F2D 1.342(3) . ?
O1D H1D 0.86(4) . ?
C1F O2F 1.213(4) . ?
C1F O1F 1.294(4) . ?
C1F C2F 1.527(5) . ?
C2F F1F 1.282(4) . ?
C2F F3F 1.317(5) . ?
C2F F2F 1.322(5) . ?
O1F H1F 1.14(7) . ?
Cl1 C57 1.728(16) . ?
Cl2 C57 1.749(16) . ?
C57 H57A 0.9900 . ?
C57 H57B 0.9900 . ?

loop_
_geom_hbond_atom_site_label_D
_geom_hbond_atom_site_label_H
_geom_hbond_atom_site_label_A
_geom_hbond_distance_DH
_geom_hbond_distance_HA
_geom_hbond_distance_DA
_geom_hbond_angle_DHA
_geom_hbond_site_symmetry_A
N21 H21 O1B 0.86(3) 1.93(3) 2.785(2) 175(2) .
N22 H22 O1A 0.91(3) 1.90(3) 2.803(3) 177(2) .
N22 H22 O2A 0.91(3) 2.64(3) 3.212(3) 122(2) .
N23 H23 O1B 0.90(3) 1.90(3) 2.796(2) 174(2) .
N24 H24 O1A 0.87(3) 1.95(3) 2.817(2) 175(3) .
O1C H1C O2B 0.99(5) 1.49(5) 2.463(3) 167(4) .
O1D H1D O2A 0.86(4) 1.72(4) 2.539(2) 157(4) .
O1F H1F O2C 1.14(7) 1.45(7) 2.576(3) 167(5) .
C29 H29 Cl2 0.98(4) 2.46(4) 3.017(6) 116(3) 1_455
C44 H44 F1A 0.98(3) 2.50(3) 3.195(3) 127.8(19) 1_655
C47 H47 F2D 1.01(3) 2.62(3) 3.463(3) 140.6(19) 2_666
C48 H48 O2D 0.98(3) 2.52(3) 3.364(3) 144(2) 2_666
C36 H36 Cl1 0.96(3) 2.98(3) 3.918(4) 165.7(19) 2_777
C52 H52 F2D 0.91(3) 2.55(3) 3.312(3) 142(2) 1_545
C54 H54 O2A 1.01(3) 2.53(3) 3.511(3) 164(2) 1_445
